data_2010630
loop_
_publ_author_name
'Farrugia, Louis J.'
'Peacock, Robert D.'
'Stewart, Brian'

_publ_section_title
;
 Redetermination of the double salt
 \L-[tris(ethylenediamine)cobalt(III) trichloride]--sodium
 chloride--water (2/1/6)
;
_journal_issue 2
_journal_name_full 'Acta Crystallographica Section C'
_journal_page_first 149
_journal_page_last 151
_journal_paper_doi 10.1107/S0108270199013116
_journal_volume 56
_journal_year 2000
_chemical_formula_iupac '[Co(C2 H8 N2)3]2 Cl6, Na1 Cl1, 6H2 O1'
_chemical_formula_moiety '2C6 H24 Co N6 3+, 6Cl 1-, H12 Cl 1 Na O6'
_chemical_formula_sum 'C12 H60 Cl7 Co2 N12 Na O6'
_chemical_formula_weight 857.72
_chemical_name_systematic ?
_space_group_IT_number 143
_symmetry_cell_setting trigonal
_symmetry_space_group_name_Hall 'P 3'
_symmetry_space_group_name_H-M 'P 3'
_audit_conform_dict_name cif_core.dic
_audit_conform_dict_version 2.1beta5
_audit_creation_method 'WinGX routine CIF_UPDATE'
_cell_angle_alpha 90
_cell_angle_beta 90
_cell_angle_gamma 120
_cell_formula_units_Z 1
_cell_length_a 11.415(4)
_cell_length_b 11.415(4)
_cell_length_c 8.0552(8)
_cell_measurement_reflns_used 25
_cell_measurement_temperature 293(2)
_cell_measurement_theta_max 22.5
_cell_measurement_theta_min 11.6
_cell_volume 909.0(5)
_computing_cell_refinement 'CAD-4 EXPRESS'
_computing_data_collection 'CAD-4 EXPRESS (Enraf Nonius, 1992)'
_computing_data_reduction 'XCAD4 (Harms & Wocadlo, 1996)'
_computing_molecular_graphics 'ORTEP-3 for Windows (Farrugia, 1997)'
_computing_publication_material 'WinGX publication routines (Farrugia, 1999)'
_computing_structure_refinement 'SHELXL97 (Sheldrick, 1997)'
_computing_structure_solution 'SIR92 (Altomare et al., 1993)'
_diffrn_ambient_temperature 291(2)
_diffrn_measured_fraction_theta_full .999
_diffrn_measured_fraction_theta_max .999
_diffrn_measurement_device 'Enraf Nonius Turbo CAD-4'
_diffrn_measurement_method 'non-profiled \w/2\q'
_diffrn_radiation_monochromator graphite
_diffrn_radiation_type MoK\a
_diffrn_radiation_wavelength .71073
_diffrn_reflns_av_R_equivalents .017
_diffrn_reflns_av_sigmaI/netI .0155
_diffrn_reflns_limit_h_max 12
_diffrn_reflns_limit_h_min -14
_diffrn_reflns_limit_k_max 14
_diffrn_reflns_limit_k_min -1
_diffrn_reflns_limit_l_max 1
_diffrn_reflns_limit_l_min -9
_diffrn_reflns_number 2484
_diffrn_reflns_theta_full 25.86
_diffrn_reflns_theta_max 25.86
_diffrn_reflns_theta_min 2.53
_diffrn_standards_decay_% 26
_diffrn_standards_interval_count 118
_diffrn_standards_interval_time 120
_diffrn_standards_number 6
_exptl_absorpt_coefficient_mu 1.484
_exptl_absorpt_correction_T_max .512
_exptl_absorpt_correction_T_min .419
_exptl_absorpt_correction_type '\y scan'
_exptl_absorpt_process_details '(North et al., 1968)'
_exptl_crystal_colour orange-brown
_exptl_crystal_density_diffrn 1.567
_exptl_crystal_density_method 'not measured'
_exptl_crystal_description 'approximate trapezoid cleaved from larger crystal'
_exptl_crystal_F_000 448
_exptl_crystal_size_max .7
_exptl_crystal_size_mid .6
_exptl_crystal_size_min .4
_refine_diff_density_max .64
_refine_diff_density_min -.61
_refine_ls_abs_structure_details 'Flack (1983)'
_refine_ls_abs_structure_Flack .07(5)
_refine_ls_extinction_coef .040(5)
_refine_ls_extinction_method SHELXL97
_refine_ls_goodness_of_fit_ref 1.198
_refine_ls_hydrogen_treatment constr
_refine_ls_matrix_type full
_refine_ls_number_parameters 130
_refine_ls_number_reflns 1440
_refine_ls_number_restraints 0
_refine_ls_restrained_S_all 1.198
_refine_ls_R_factor_all .047
_refine_ls_R_factor_gt .047
_refine_ls_shift/su_max .002
_refine_ls_shift/su_mean .000
_refine_ls_structure_factor_coef Fsqd
_refine_ls_weighting_details 'calc w = 1/[\s^2^(Fo^2^)+(0.0620P)^2^+3.2274P] where P = (Fo^2^+2Fc^2^)/3'
_refine_ls_weighting_scheme calc
_refine_ls_wR_factor_ref .144
_reflns_number_gt 1429
_reflns_number_total 1440
_reflns_threshold_expression I>2\s(I)
_cod_data_source_file ka1333.cif
_cod_data_source_block I
_cod_database_code 2010630
_cod_database_fobs_code 2010630

loop_
_symmetry_equiv_pos_as_xyz
'x, y, z'
'-y, x-y, z'
'-x+y, -x, z'

loop_
_atom_site_label
_atom_site_fract_x
_atom_site_fract_y
_atom_site_fract_z
_atom_site_U_iso_or_equiv
_atom_site_adp_type
_atom_site_calc_flag
_atom_site_refinement_flags
_atom_site_occupancy
_atom_site_disorder_assembly
_atom_site_disorder_group
_atom_site_type_symbol
Co1 .0000 .0000 .0000 .0218(5) Uani d S 1 . . Co
Cl1 .0510(3) .2329(3) .5216(4) .0345(6) Uani d . 1 . . Cl
C11 -.1076(11) .1688(11) -.0846(13) .036(2) Uani d . 1 . . C
H11A -.1883 .1715 -.1157 .043 Uiso calc R 1 . . H
H11B -.0302 .2446 -.1366 .043 Uiso calc R 1 . . H
C12 -.0913(11) .1778(10) .1005(12) .033(2) Uani d . 1 . . C
H12A -.0682 .2672 .1395 .040 Uiso calc R 1 . . H
H12B -.1742 .1114 .1545 .040 Uiso calc R 1 . . H
N11 -.1187(6) .0394(6) -.1406(9) .0261(14) Uani d . 1 . . N
H11C -.0935 .0462 -.2476 .031 Uiso calc R 1 . . H
H11D -.2050 -.0281 -.1319 .031 Uiso calc R 1 . . H
N12 .0208(7) .1496(7) .1353(10) .0319(16) Uani d . 1 . . N
H12C .0198 .1292 .2434 .038 Uiso calc R 1 . . H
H12D .1008 .2238 .1130 .038 Uiso calc R 1 . . H
Co2 .3333 .6667 .5042(3) .0238(5) Uani d S 1 . . Co
Cl2 .2810(3) .4338(3) .0236(4) .0394(7) Uani d . 1 . . Cl
C21 .4369(12) .4978(11) .4160(12) .037(2) Uani d . 1 . . C
H21A .5154 .4925 .3808 .045 Uiso calc R 1 . . H
H21B .3571 .4237 .3656 .045 Uiso calc R 1 . . H
C22 .4245(11) .4890(11) .6063(13) .037(2) Uani d . 1 . . C
H22A .4026 .4000 .6456 .044 Uiso calc R 1 . . H
H22B .5075 .5565 .6589 .044 Uiso calc R 1 . . H
N21 .4507(7) .6265(7) .3659(10) .0339(16) Uani d . 1 . . N
H21C .4275 .6227 .2585 .041 Uiso calc R 1 . . H
H21D .5374 .6927 .3774 .041 Uiso calc R 1 . . H
N22 .3109(8) .5159(8) .6394(10) .0377(17) Uani d . 1 . . N
H22C .3103 .5354 .7475 .045 Uiso calc R 1 . . H
H22D .2314 .4417 .6153 .045 Uiso calc R 1 . . H
Na1A .6667 .3333 .2632(10) .0451(13) Uani d SP .734(16) . . Na
Na1B .6667 .3333 .7626(8) .0490(10) Uani d SP .266(16) . . Na
Cl3A .6667 .3333 .7626(8) .0490(10) Uani d SP .734(16) . . Cl
Cl3B .6667 .3333 .2632(10) .0451(13) Uani d SP .266(16) . . Cl
O1A .7740(12) .2424(13) .4532(17) .054(3) Uani d P .734(16) . . O
O1B .777(2) .251(2) .581(3) .026(6) Uiso d P .266(16) . . O
O2A .8601(12) .4447(12) .0803(14) .047(3) Uani d P .734(16) . . O
O2B .863(3) .437(3) -.031(4) .038(7) Uiso d P .266(16) . . O

loop_
_atom_site_aniso_label
_atom_site_aniso_U_11
_atom_site_aniso_U_22
_atom_site_aniso_U_33
_atom_site_aniso_U_12
_atom_site_aniso_U_13
_atom_site_aniso_U_23
Co1 .0212(6) .0212(6) .0230(9) .0106(3) .000 .000
Cl1 .0421(12) .0338(12) .0230(10) .0155(9) .0010(8) .0016(8)
C11 .042(5) .040(6) .037(5) .029(5) .007(4) .006(4)
C12 .045(5) .031(5) .027(4) .022(4) -.001(4) -.005(4)
N11 .031(3) .029(3) .019(3) .015(3) -.001(3) -.001(3)
N12 .033(3) .028(3) .030(4) .013(3) .001(3) -.004(3)
Co2 .0223(6) .0223(6) .0267(10) .0112(3) .000 .000
Cl2 .0450(12) .0356(13) .0331(12) .0166(10) .0003(9) -.0010(9)
C21 .051(6) .051(6) .028(5) .040(5) .002(4) -.003(4)
C22 .042(5) .034(5) .043(5) .025(4) -.002(5) .006(4)
N21 .035(3) .036(3) .029(4) .016(3) -.001(3) .001(3)
N22 .041(4) .044(4) .029(4) .022(3) .000(3) .001(3)
Na1A .0456(15) .0456(15) .044(3) .0228(7) .000 .000
Na1B .0556(13) .0556(13) .036(2) .0278(7) .000 .000
Cl3A .0556(13) .0556(13) .036(2) .0278(7) .000 .000
Cl3B .0456(15) .0456(15) .044(3) .0228(7) .000 .000
O1A .051(6) .051(7) .058(8) .022(5) -.001(6) .005(6)
O2A .058(7) .050(6) .024(6) .021(5) -.004(4) .003(4)

loop_
_atom_type_symbol
_atom_type_description
_atom_type_scat_dispersion_real
_atom_type_scat_dispersion_imag
_atom_type_scat_source
Co Co .3494 .9721 'International Tables Vol C Tables 4.2.6.8 and 6.1.1.4'
Cl Cl .1484 .1585 'International Tables Vol C Tables 4.2.6.8 and 6.1.1.4'
Na Na .0362 .0249 'International Tables Vol C Tables 4.2.6.8 and 6.1.1.4'
C C .0033 .0016 'International Tables Vol C Tables 4.2.6.8 and 6.1.1.4'
O O .0106 .006 'International Tables Vol C Tables 4.2.6.8 and 6.1.1.4'
N N .0061 .0033 'International Tables Vol C Tables 4.2.6.8 and 6.1.1.4'
H H 0 0 'International Tables Vol C Tables 4.2.6.8 and 6.1.1.4'

loop_
_geom_angle_atom_site_label_1
_geom_angle_atom_site_label_2
_geom_angle_atom_site_label_3
_geom_angle_site_symmetry_1
_geom_angle_site_symmetry_3
_geom_angle
_geom_angle_publ_flag
N12 Co1 N12 2 . 91.5(3) y
N12 Co1 N12 2 3 91.5(3) ?
N12 Co1 N12 . 3 91.5(3) ?
N12 Co1 N11 2 2 85.3(3) ?
N12 Co1 N11 . 2 174.6(3) ?
N12 Co1 N11 3 2 92.9(3) ?
N12 Co1 N11 2 . 92.9(3) y
N12 Co1 N11 . . 85.3(3) y
N12 Co1 N11 3 . 174.6(3) ?
N11 Co1 N11 2 . 90.6(3) ?
N12 Co1 N11 2 3 174.6(3) ?
N12 Co1 N11 . 3 92.9(3) y
N12 Co1 N11 3 3 85.3(3) ?
N11 Co1 N11 2 3 90.6(3) ?
N11 Co1 N11 . 3 90.6(3) ?
N11 C11 C12 . . 108.4(8) ?
N12 C12 C11 . . 105.2(8) ?
C11 N11 Co1 . . 108.9(6) ?
C12 N12 Co1 . . 110.1(6) ?
N22 Co2 N22 3_565 2_665 91.7(3) ?
N22 Co2 N22 3_565 . 91.7(3) ?
N22 Co2 N22 2_665 . 91.7(3) y
N22 Co2 N21 3_565 2_665 92.5(3) ?
N22 Co2 N21 2_665 2_665 85.1(3) ?
N22 Co2 N21 . 2_665 174.8(3) ?
N22 Co2 N21 3_565 3_565 85.1(3) ?
N22 Co2 N21 2_665 3_565 174.8(3) ?
N22 Co2 N21 . 3_565 92.5(3) ?
N21 Co2 N21 2_665 3_565 91.0(3) ?
N22 Co2 N21 3_565 . 174.8(3) ?
N22 Co2 N21 2_665 . 92.5(3) y
N22 Co2 N21 . . 85.1(3) y
N21 Co2 N21 2_665 . 91.0(3) y
N21 Co2 N21 3_565 . 91.0(3) ?
N21 C21 C22 . . 107.6(8) ?
N22 C22 C21 . . 103.0(8) ?
C21 N21 Co2 . . 109.6(6) ?
C22 N22 Co2 . . 109.8(6) ?
O2A Na1A O2A 3_665 . 86.8(4) ?
O2A Na1A O2A 3_665 2_655 86.8(4) ?
O2A Na1A O2A . 2_655 86.8(4) ?
O2A Na1A O1A 3_665 . 92.3(4) ?
O2A Na1A O1A . . 94.8(4) ?
O2A Na1A O1A 2_655 . 178.2(5) ?
O2A Na1A O1A 3_665 2_655 178.2(5) ?
O2A Na1A O1A . 2_655 92.3(4) ?
O2A Na1A O1A 2_655 2_655 94.8(4) ?
O1A Na1A O1A . 2_655 86.1(5) ?
O2A Na1A O1A 3_665 3_665 94.8(4) ?
O2A Na1A O1A . 3_665 178.2(5) ?
O2A Na1A O1A 2_655 3_665 92.3(4) ?
O1A Na1A O1A . 3_665 86.1(5) ?
O1A Na1A O1A 2_655 3_665 86.1(5) ?
O2A Na1A Na1B 3_665 . 127.5(3) ?
O2A Na1A Na1B . . 127.5(3) ?
O2A Na1A Na1B 2_655 . 127.5(3) ?
O1A Na1A Na1B . . 52.0(4) ?
O1A Na1A Na1B 2_655 . 52.0(4) ?
O1A Na1A Na1B 3_665 . 52.0(4) ?
O2A Na1A Na1B 3_665 1_554 52.5(3) ?
O2A Na1A Na1B . 1_554 52.5(3) ?
O2A Na1A Na1B 2_655 1_554 52.5(3) ?
O1A Na1A Na1B . 1_554 128.0(4) ?
O1A Na1A Na1B 2_655 1_554 128.0(4) ?
O1A Na1A Na1B 3_665 1_554 128.0(4) ?
Na1B Na1A Na1B . 1_554 180.0000(10) ?
O1B Na1B O1B . 3_665 86.8(8) ?
O1B Na1B O1B . 2_655 86.8(8) ?
O1B Na1B O1B 3_665 2_655 86.8(8) ?
O1B Na1B O2B . 1_556 94.0(9) ?
O1B Na1B O2B 3_665 1_556 176.2(10) ?
O1B Na1B O2B 2_655 1_556 97.0(9) ?
O1B Na1B O2B . 3_666 97.0(9) ?
O1B Na1B O2B 3_665 3_666 94.0(9) ?
O1B Na1B O2B 2_655 3_666 176.2(10) ?
O2B Na1B O2B 1_556 3_666 82.2(11) ?
O1B Na1B O2B . 2_656 176.2(10) ?
O1B Na1B O2B 3_665 2_656 97.0(9) ?
O1B Na1B O2B 2_655 2_656 94.0(9) ?
O2B Na1B O2B 1_556 2_656 82.2(11) ?
O2B Na1B O2B 3_666 2_656 82.2(11) ?
O1B Na1B Na1A . . 52.5(6) ?
O1B Na1B Na1A 3_665 . 52.5(6) ?
O1B Na1B Na1A 2_655 . 52.5(6) ?
O2B Na1B Na1A 1_556 . 130.6(7) ?
O2B Na1B Na1A 3_666 . 130.6(7) ?
O2B Na1B Na1A 2_656 . 130.6(7) ?
O1B Na1B Na1A . 1_556 127.5(6) ?
O1B Na1B Na1A 3_665 1_556 127.5(6) ?
O1B Na1B Na1A 2_655 1_556 127.5(6) ?
O2B Na1B Na1A 1_556 1_556 49.4(7) ?
O2B Na1B Na1A 3_666 1_556 49.4(7) ?
O2B Na1B Na1A 2_656 1_556 49.4(7) ?
Na1A Na1B Na1A . 1_556 180.000(2) ?
O1B O1A Na1A . . 124.9(16) ?
O1A O1B Na1B . . 130.2(18) ?
O2B O2A Na1A . . 128(2) ?
O2A O2B Na1B . 1_554 129(2) ?

loop_
_geom_bond_atom_site_label_1
_geom_bond_atom_site_label_2
_geom_bond_site_symmetry_2
_geom_bond_distance
_geom_bond_publ_flag
Co1 N12 2 1.938(7) ?
Co1 N12 . 1.938(7) y
Co1 N12 3 1.938(7) ?
Co1 N11 2 1.983(7) ?
Co1 N11 . 1.983(7) y
Co1 N11 3 1.983(7) ?
C11 N11 . 1.487(12) y
C11 C12 . 1.499(14) y
C12 N12 . 1.494(12) y
Co2 N22 3_565 1.942(8) ?
Co2 N22 2_665 1.942(8) ?
Co2 N22 . 1.942(8) y
Co2 N21 2_665 1.965(8) ?
Co2 N21 3_565 1.965(8) ?
Co2 N21 . 1.965(8) y
C21 N21 . 1.454(12) y
C21 C22 . 1.538(14) y
C22 N22 . 1.498(13) y
Na1A O2A 3_665 2.420(12) ?
Na1A O2A . 2.420(12) y
Na1A O2A 2_655 2.420(12) ?
Na1A O1A . 2.488(13) y
Na1A O1A 2_655 2.488(13) ?
Na1A O1A 3_665 2.488(13) ?
Na1A Na1B . 4.023(10) y
Na1A Na1B 1_554 4.032(10) ?
Na1B O1B . 2.41(2) y
Na1B O1B 3_665 2.41(2) ?
Na1B O1B 2_655 2.41(2) ?
Na1B O2B 1_556 2.55(3) y
Na1B O2B 3_666 2.55(3) ?
Na1B O2B 2_656 2.55(3) ?
Na1B Na1A 1_556 4.032(10) ?
O1A O1B . 1.03(3) y
O2A O2B . .90(3) y
O2B Na1B 1_554 2.55(3) ?
